data_7101055
loop_
_publ_author_name
'Varinder Aggarwal'
'Christoforos G. Kokotos'

_publ_section_title
;
Hemi-aminals as substrates for sulfur ylides: Direct
asymmetric syntheses of functionalised pyrrolidines and piperidines
;
_journal_name_full 'Chemical Communications'
_journal_paper_doi 10.1039/b602226j
_journal_year 2006
_chemical_formula_moiety 'C18 H21 N O3 S'
_chemical_formula_sum 'C18 H21 N O3 S'
_chemical_formula_weight 331.42
_space_group_IT_number 61
_space_group_name_Hall '-P 2ac 2ab'
_space_group_name_H-M_alt 'P b c a'
_symmetry_cell_setting orthorhombic
_symmetry_space_group_name_Hall '-P 2ac 2ab'
_symmetry_space_group_name_H-M 'P b c a'
_cell_angle_alpha 90.00
_cell_angle_beta 90.00
_cell_angle_gamma 90.00
_cell_formula_units_Z 8
_cell_length_a 8.0828(3)
_cell_length_b 18.1324(5)
_cell_length_c 22.0830(7)
_cell_measurement_temperature 100(2)
_cell_volume 3236.50(18)
_diffrn_ambient_temperature 100(2)
_exptl_crystal_density_diffrn 1.360
_cod_database_code 7101055

loop_
_symmetry_equiv_pos_as_xyz
'x, y, z'
'-x+1/2, -y, z+1/2'
'-x, y+1/2, -z+1/2'
'x+1/2, -y+1/2, -z'
'-x, -y, -z'
'x-1/2, y, -z-1/2'
'x, -y-1/2, z-1/2'
'-x-1/2, y-1/2, z'

loop_
_atom_site_label
_atom_site_type_symbol
_atom_site_fract_x
_atom_site_fract_y
_atom_site_fract_z
_atom_site_U_iso_or_equiv
_atom_site_adp_type
_atom_site_occupancy
_atom_site_symmetry_multiplicity
_atom_site_calc_flag
_atom_site_refinement_flags
_atom_site_disorder_assembly
_atom_site_disorder_group
S1 S 1.13867(6) 0.95294(2) 0.35690(2) 0.01477(19) Uani 1 1 d . . .
N1 N 0.9641(2) 0.91880(9) 0.37784(8) 0.0151(4) Uani 1 1 d . . .
O1 O 1.24238(19) 0.95446(8) 0.41012(7) 0.0186(4) Uani 1 1 d . . .
O2 O 1.2018(2) 0.91570(8) 0.30428(7) 0.0220(4) Uani 1 1 d . . .
O3 O 0.7931(2) 0.99527(7) 0.47171(7) 0.0231(4) Uani 1 1 d . . .
H3 H 0.7812 1.0049 0.5087 0.035 Uiso 1 1 calc R . .
C1 C 1.0949(3) 1.04476(10) 0.33477(10) 0.0154(5) Uani 1 1 d . . .
C2 C 1.0045(3) 1.08986(11) 0.37356(10) 0.0206(5) Uani 1 1 d . . .
H2 H 0.9612 1.0710 0.4104 0.025 Uiso 1 1 calc R . .
C3 C 0.9789(3) 1.16291(11) 0.35749(10) 0.0212(5) Uani 1 1 d . . .
H3A H 0.9181 1.1942 0.3838 0.025 Uiso 1 1 calc R . .
C4 C 1.0408(3) 1.19127(11) 0.30329(10) 0.0198(5) Uani 1 1 d . . .
C5 C 1.1294(3) 1.14449(12) 0.26515(10) 0.0199(5) Uani 1 1 d . . .
H5 H 1.1716 1.1630 0.2280 0.024 Uiso 1 1 calc R . .
C6 C 1.1570(3) 1.07119(11) 0.28065(10) 0.0181(5) Uani 1 1 d . . .
H6 H 1.2176 1.0397 0.2544 0.022 Uiso 1 1 calc R . .
C7 C 1.0116(3) 1.27072(12) 0.28607(12) 0.0289(6) Uani 1 1 d . . .
H7A H 0.9199 1.2906 0.3101 0.043 Uiso 1 1 calc R . .
H7B H 0.9840 1.2737 0.2429 0.043 Uiso 1 1 calc R . .
H7C H 1.1119 1.2995 0.2940 0.043 Uiso 1 1 calc R . .
C8 C 0.9332(3) 0.88618(10) 0.43798(9) 0.0162(5) Uani 1 1 d . . .
H8 H 1.0237 0.9030 0.4656 0.019 Uiso 1 1 calc R . .
C9 C 0.7700(3) 0.91775(11) 0.46212(10) 0.0173(5) Uani 1 1 d . . .
H9 H 0.7412 0.8934 0.5013 0.021 Uiso 1 1 calc R . .
C10 C 0.6300(3) 0.90708(12) 0.41722(11) 0.0213(5) Uani 1 1 d . . .
H10A H 0.5280 0.9300 0.4334 0.026 Uiso 1 1 calc R . .
H10B H 0.6087 0.8537 0.4119 0.026 Uiso 1 1 calc R . .
C11 C 0.6713(3) 0.94143(12) 0.35573(10) 0.0209(5) Uani 1 1 d . . .
H11A H 0.5811 0.9309 0.3267 0.025 Uiso 1 1 calc R . .
H11B H 0.6808 0.9956 0.3600 0.025 Uiso 1 1 calc R . .
C12 C 0.8332(3) 0.91027(11) 0.33170(10) 0.0183(5) Uani 1 1 d . . .
H12A H 0.8191 0.8574 0.3217 0.022 Uiso 1 1 calc R . .
H12B H 0.8654 0.9367 0.2943 0.022 Uiso 1 1 calc R . .
C13 C 0.9388(3) 0.80132(11) 0.43557(10) 0.0164(5) Uani 1 1 d . . .
C14 C 1.0335(3) 0.76523(11) 0.39208(10) 0.0205(5) Uani 1 1 d . . .
H14 H 1.0929 0.7933 0.3630 0.025 Uiso 1 1 calc R . .
C15 C 1.0424(3) 0.68813(12) 0.39055(11) 0.0236(5) Uani 1 1 d . . .
H15 H 1.1079 0.6643 0.3607 0.028 Uiso 1 1 calc R . .
C16 C 0.9559(3) 0.64683(11) 0.43248(11) 0.0232(5) Uani 1 1 d . . .
H16 H 0.9598 0.5945 0.4309 0.028 Uiso 1 1 calc R . .
C17 C 0.8635(3) 0.68170(12) 0.47675(11) 0.0244(5) Uani 1 1 d . . .
H17 H 0.8058 0.6533 0.5061 0.029 Uiso 1 1 calc R . .
C18 C 0.8549(3) 0.75858(12) 0.47845(10) 0.0207(5) Uani 1 1 d . . .
H18 H 0.7914 0.7821 0.5091 0.025 Uiso 1 1 calc R . .

loop_
_atom_site_aniso_label
_atom_site_aniso_U_11
_atom_site_aniso_U_22
_atom_site_aniso_U_33
_atom_site_aniso_U_23
_atom_site_aniso_U_13
_atom_site_aniso_U_12
S1 0.0163(3) 0.0134(3) 0.0146(3) 0.00127(18) 0.00258(19) 0.00169(16)
N1 0.0161(10) 0.0161(8) 0.0131(9) 0.0011(7) -0.0013(7) -0.0007(6)
O1 0.0136(8) 0.0231(8) 0.0190(8) 0.0035(6) 0.0008(6) 0.0004(5)
O2 0.0291(10) 0.0171(7) 0.0198(8) 0.0000(6) 0.0077(7) 0.0040(6)
O3 0.0338(10) 0.0156(7) 0.0200(8) -0.0021(6) 0.0054(7) 0.0018(6)
C1 0.0175(12) 0.0114(9) 0.0173(11) 0.0006(8) -0.0006(9) -0.0015(7)
C2 0.0225(13) 0.0180(10) 0.0214(11) 0.0002(9) 0.0052(9) 0.0007(8)
C3 0.0214(13) 0.0166(10) 0.0256(12) -0.0017(9) 0.0066(10) 0.0024(8)
C4 0.0175(12) 0.0158(10) 0.0259(12) 0.0020(9) -0.0017(9) -0.0009(8)
C5 0.0236(13) 0.0201(11) 0.0160(11) 0.0033(9) 0.0027(9) -0.0029(8)
C6 0.0208(13) 0.0154(10) 0.0182(11) -0.0005(9) 0.0030(9) 0.0007(8)
C7 0.0358(16) 0.0174(11) 0.0335(14) 0.0051(10) 0.0075(11) 0.0026(9)
C8 0.0185(12) 0.0150(9) 0.0150(10) 0.0023(8) 0.0002(9) -0.0014(8)
C9 0.0199(13) 0.0150(10) 0.0171(11) 0.0023(8) 0.0042(9) 0.0002(8)
C10 0.0157(13) 0.0222(10) 0.0259(13) 0.0038(9) 0.0024(9) 0.0013(8)
C11 0.0205(13) 0.0202(10) 0.0220(12) 0.0017(9) -0.0034(10) 0.0005(9)
C12 0.0209(13) 0.0183(10) 0.0155(11) 0.0001(8) -0.0049(9) -0.0014(8)
C13 0.0164(12) 0.0153(9) 0.0176(11) 0.0032(8) -0.0041(9) 0.0000(7)
C14 0.0238(13) 0.0170(10) 0.0207(12) 0.0027(8) 0.0005(9) 0.0000(8)
C15 0.0269(14) 0.0198(11) 0.0242(12) -0.0032(9) -0.0016(10) 0.0023(9)
C16 0.0254(14) 0.0159(10) 0.0284(12) 0.0025(9) -0.0087(10) -0.0013(8)
C17 0.0201(13) 0.0234(11) 0.0296(13) 0.0105(10) -0.0029(10) -0.0016(8)
C18 0.0194(13) 0.0215(11) 0.0211(12) 0.0040(9) 0.0023(9) 0.0022(8)

loop_
_geom_bond_atom_site_label_1
_geom_bond_atom_site_label_2
_geom_bond_distance
_geom_bond_site_symmetry_2
_geom_bond_publ_flag
S1 O2 1.4376(15) . ?
S1 O1 1.4440(16) . ?
S1 N1 1.6085(18) . ?
S1 C1 1.7708(19) . ?
N1 C8 1.475(3) . ?
N1 C12 1.477(3) . ?
O3 C9 1.434(2) . ?
O3 H3 0.8400 . ?
C1 C6 1.382(3) . ?
C1 C2 1.391(3) . ?
C2 C3 1.387(3) . ?
C2 H2 0.9500 . ?
C3 C4 1.396(3) . ?
C3 H3A 0.9500 . ?
C4 C5 1.393(3) . ?
C4 C7 1.508(3) . ?
C5 C6 1.390(3) . ?
C5 H5 0.9500 . ?
C6 H6 0.9500 . ?
C7 H7A 0.9800 . ?
C7 H7B 0.9800 . ?
C7 H7C 0.9800 . ?
C8 C9 1.533(3) . ?
C8 C13 1.540(3) . ?
C8 H8 1.0000 . ?
C9 C10 1.517(3) . ?
C9 H9 1.0000 . ?
C10 C11 1.531(3) . ?
C10 H10A 0.9900 . ?
C10 H10B 0.9900 . ?
C11 C12 1.521(3) . ?
C11 H11A 0.9900 . ?
C11 H11B 0.9900 . ?
C12 H12A 0.9900 . ?
C12 H12B 0.9900 . ?
C13 C14 1.391(3) . ?
C13 C18 1.399(3) . ?
C14 C15 1.400(3) . ?
C14 H14 0.9500 . ?
C15 C16 1.381(3) . ?
C15 H15 0.9500 . ?
C16 C17 1.383(3) . ?
C16 H16 0.9500 . ?
C17 C18 1.396(3) . ?
C17 H17 0.9500 . ?
C18 H18 0.9500 . ?
